data_2206380
loop_
_publ_author_name
'Parrish, Damon A.'
'Thatcher, Linn N.'
'Wu, Hui-Fang'
'Coop, Andrew'
'Deschamps, Jeffrey R.'

_publ_section_title
(9<i>R</i>,13<i>R</i>,14<i>R</i>)-7-(<i>E</i>)-Benzylidene-14-hydroxy-3,4-dimethoxy-17-methylmorphinan-6-one
_journal_coeditor_code CI6602
_journal_issue 8
_journal_name_full 'Acta Crystallographica Section E'
_journal_page_first o2617
_journal_page_last o2618
_journal_paper_doi 10.1107/S1600536805019987
_journal_volume 61
_journal_year 2005
_chemical_formula_iupac 'C29 H33 N O4'
_chemical_formula_moiety 'C29 H33 N O4'
_chemical_formula_sum 'C29 H33 N O4'
_chemical_formula_weight 459.56
_chemical_name_systematic (9R,13R,14R)-7-(E)-Benzylidene-14-hydroxy-3,4-dimethoxy-17-methylmorphinan-6-one
_space_group_IT_number 19
_symmetry_cell_setting orthorhombic
_symmetry_space_group_name_Hall 'P 2ac 2ab'
_symmetry_space_group_name_H-M 'P 21 21 21'
_atom_sites_solution_hydrogens geom
_atom_sites_solution_primary direct
_atom_sites_solution_secondary difmap
_audit_creation_method SHELXL97
_cell_angle_alpha 90.00
_cell_angle_beta 90.00
_cell_angle_gamma 90.00
_cell_formula_units_Z 4
_cell_length_a 12.3572(17)
_cell_length_b 12.6676(11)
_cell_length_c 15.874(3)
_cell_measurement_reflns_used 21
_cell_measurement_temperature 297(2)
_cell_measurement_theta_max 22.51
_cell_measurement_theta_min 4.47
_cell_volume 2484.9(6)
_computing_cell_refinement XSCANS
_computing_data_collection 'XSCANS (Bruker, 1997)'
_computing_data_reduction 'XSCANS and XPREP (Bruker, 1997)'
_computing_molecular_graphics SHELXTL
_computing_publication_material SHELXTL
_computing_structure_refinement SHELXTL
_computing_structure_solution 'SHELXTL (Bruker, 2000)'
_diffrn_ambient_temperature 297(2)
_diffrn_measured_fraction_theta_full 1.000
_diffrn_measured_fraction_theta_max 1.000
_diffrn_measurement_device_type 'Bruker P4'
_diffrn_measurement_method 2\q/\w
_diffrn_radiation_monochromator graphite
_diffrn_radiation_source 'sealed tube'
_diffrn_radiation_type CuK\a
_diffrn_radiation_wavelength 1.54178
_diffrn_reflns_av_R_equivalents 0.0532
_diffrn_reflns_av_sigmaI/netI 0.0500
_diffrn_reflns_limit_h_max 1
_diffrn_reflns_limit_h_min -14
_diffrn_reflns_limit_k_max 15
_diffrn_reflns_limit_k_min -1
_diffrn_reflns_limit_l_max 19
_diffrn_reflns_limit_l_min -19
_diffrn_reflns_number 6038
_diffrn_reflns_theta_full 68.95
_diffrn_reflns_theta_max 68.95
_diffrn_reflns_theta_min 4.47
_diffrn_standards_decay_% 0
_diffrn_standards_interval_count 97
_diffrn_standards_number 3
_exptl_absorpt_coefficient_mu 0.647
_exptl_absorpt_correction_type none
_exptl_crystal_colour colorless
_exptl_crystal_density_diffrn 1.228
_exptl_crystal_density_method 'not measured'
_exptl_crystal_description prism
_exptl_crystal_F_000 984
_exptl_crystal_size_max 0.54
_exptl_crystal_size_mid 0.24
_exptl_crystal_size_min 0.22
_refine_diff_density_max 0.211
_refine_diff_density_min -0.170
_refine_ls_extinction_method none
_refine_ls_goodness_of_fit_ref 1.043
_refine_ls_hydrogen_treatment constr
_refine_ls_matrix_type full
_refine_ls_number_parameters 310
_refine_ls_number_reflns 2615
_refine_ls_number_restraints 0
_refine_ls_restrained_S_all 1.043
_refine_ls_R_factor_all 0.0654
_refine_ls_R_factor_gt 0.0533
_refine_ls_shift/su_max 0.000
_refine_ls_shift/su_mean 0.000
_refine_ls_structure_factor_coef Fsqd
_refine_ls_weighting_details 'calc w = 1/[\s^2^(Fo^2^)+(0.0849P)^2^+0.1730P] where P = (Fo^2^+2Fc^2^)/3'
_refine_ls_weighting_scheme calc
_refine_ls_wR_factor_gt 0.1373
_refine_ls_wR_factor_ref 0.1475
_reflns_number_gt 2091
_reflns_number_total 2615
_reflns_threshold_expression I>2\s(I)
_cod_data_source_file ci6602.cif
_cod_data_source_block 4
_cod_database_code 2206380
_cod_database_fobs_code 2206380

loop_
_symmetry_equiv_pos_as_xyz
'x, y, z'
'-x+1/2, -y, z+1/2'
'-x, y+1/2, -z+1/2'
'x+1/2, -y+1/2, -z'

loop_
_atom_site_label
_atom_site_fract_x
_atom_site_fract_y
_atom_site_fract_z
_atom_site_U_iso_or_equiv
_atom_site_adp_type
_atom_site_calc_flag
_atom_site_refinement_flags
_atom_site_occupancy
_atom_site_type_symbol
C1 0.3363(3) 0.7853(3) 0.82648(19) 0.0669(9) Uani d . 1 C
H1A 0.3370 0.7352 0.8693 0.080 Uiso calc R 1 H
C2 0.2803(3) 0.8781(3) 0.8384(2) 0.0681(9) Uani d . 1 C
H2A 0.2442 0.8905 0.8888 0.082 Uiso calc R 1 H
C3 0.2779(3) 0.9524(3) 0.7753(2) 0.0626(8) Uani d . 1 C
O3 0.2245(2) 1.0470(2) 0.77998(16) 0.0762(7) Uani d . 1 O
C3A 0.1554(4) 1.0634(4) 0.8502(3) 0.0994(15) Uani d . 1 C
H3AA 0.1143 1.1269 0.8419 0.149 Uiso calc R 1 H
H3AB 0.1981 1.0699 0.9004 0.149 Uiso calc R 1 H
H3AC 0.1069 1.0046 0.8557 0.149 Uiso calc R 1 H
C4 0.3336(3) 0.9332(3) 0.70022(19) 0.0560(8) Uani d . 1 C
O4 0.3309(2) 1.0117(2) 0.63923(16) 0.0741(7) Uani d . 1 O
C4A 0.2302(4) 1.0282(4) 0.5995(3) 0.0902(13) Uani d . 1 C
H4AA 0.2336 1.0911 0.5659 0.135 Uiso calc R 1 H
H4AB 0.1748 1.0357 0.6415 0.135 Uiso calc R 1 H
H4AC 0.2137 0.9689 0.5641 0.135 Uiso calc R 1 H
C5 0.4972(3) 0.9051(3) 0.5527(2) 0.0655(9) Uani d . 1 C
H5A 0.5137 0.8801 0.4964 0.079 Uiso calc R 1 H
H5B 0.4421 0.9592 0.5474 0.079 Uiso calc R 1 H
C6 0.5967(3) 0.9549(3) 0.5882(2) 0.0663(9) Uani d . 1 C
O6 0.6194(3) 1.0466(2) 0.56964(17) 0.0873(9) Uani d . 1 O
C7 0.6709(3) 0.8908(3) 0.6413(2) 0.0642(9) Uani d . 1 C
C8 0.6293(3) 0.7875(3) 0.6758(2) 0.0622(8) Uani d . 1 C
H8A 0.6896 0.7392 0.6820 0.075 Uiso calc R 1 H
H8B 0.5991 0.7997 0.7314 0.075 Uiso calc R 1 H
C9 0.5001(3) 0.6356(3) 0.66045(19) 0.0623(8) Uani d . 1 C
H9A 0.5616 0.5885 0.6705 0.075 Uiso calc R 1 H
C10 0.4481(3) 0.6590(3) 0.74579(19) 0.0641(9) Uani d . 1 C
H10A 0.3960 0.6038 0.7580 0.077 Uiso calc R 1 H
H10B 0.5039 0.6559 0.7887 0.077 Uiso calc R 1 H
C11 0.3916(3) 0.7646(3) 0.75224(18) 0.0585(8) Uani d . 1 C
C12 0.3931(3) 0.8403(3) 0.68755(18) 0.0548(7) Uani d . 1 C
C13 0.4489(3) 0.8123(3) 0.60330(18) 0.0570(8) Uani d . 1 C
O14 0.5958(2) 0.7076(2) 0.54320(14) 0.0713(7) Uani d . 1 O
H14 0.5644 0.6569 0.5223 0.107 Uiso calc R 1 H
C14 0.5440(3) 0.7361(3) 0.62131(18) 0.0575(8) Uani d . 1 C
C15 0.3644(3) 0.7556(3) 0.5472(2) 0.0656(9) Uani d . 1 C
H15A 0.2999 0.7990 0.5435 0.079 Uiso calc R 1 H
H15B 0.3935 0.7480 0.4908 0.079 Uiso calc R 1 H
C16 0.3334(4) 0.6474(3) 0.5807(2) 0.0733(10) Uani d . 1 C
H16A 0.2921 0.6551 0.6323 0.088 Uiso calc R 1 H
H16B 0.2884 0.6112 0.5398 0.088 Uiso calc R 1 H
N17 0.4305(3) 0.5851(2) 0.59714(18) 0.0681(8) Uani d . 1 N
C18 0.4059(5) 0.4742(3) 0.6206(2) 0.0838(12) Uani d . 1 C
H18A 0.4714 0.4409 0.6413 0.101 Uiso calc R 1 H
H18B 0.3534 0.4740 0.6660 0.101 Uiso calc R 1 H
C19 0.3630(6) 0.4118(4) 0.5498(3) 0.1061(17) Uani d . 1 C
H19A 0.2918 0.4322 0.5281 0.127 Uiso calc R 1 H
C20 0.4409(7) 0.3724(4) 0.4889(4) 0.130(2) Uani d . 1 C
H20A 0.5165 0.3899 0.4978 0.156 Uiso calc R 1 H
H20B 0.4189 0.3705 0.4302 0.156 Uiso calc R 1 H
C21 0.3913(6) 0.2953(4) 0.5465(3) 0.120(2) Uani d . 1 C
H21A 0.4357 0.2667 0.5914 0.144 Uiso calc R 1 H
H21B 0.3378 0.2471 0.5236 0.144 Uiso calc R 1 H
C22 0.7717(3) 0.9249(3) 0.6518(2) 0.0729(10) Uani d . 1 C
H22A 0.7873 0.9900 0.6277 0.088 Uiso calc R 1 H
C23 0.8613(3) 0.8743(4) 0.6959(2) 0.0754(11) Uani d . 1 C
C24 0.9625(3) 0.8696(4) 0.6593(3) 0.0851(12) Uani d . 1 C
H24A 0.9735 0.9034 0.6079 0.102 Uiso calc R 1 H
C25 1.0465(4) 0.8177(5) 0.6953(4) 0.1096(18) Uani d . 1 C
H25A 1.1128 0.8134 0.6679 0.132 Uiso calc R 1 H
C26 1.0323(4) 0.7707(5) 0.7739(4) 0.124(2) Uani d . 1 C
H26A 1.0894 0.7352 0.7996 0.149 Uiso calc R 1 H
C27 0.9347(4) 0.7770(5) 0.8126(3) 0.1116(18) Uani d . 1 C
H27A 0.9263 0.7475 0.8658 0.134 Uiso calc R 1 H
C28 0.8485(4) 0.8255(4) 0.7755(3) 0.0931(14) Uani d . 1 C
H28A 0.7816 0.8266 0.8023 0.112 Uiso calc R 1 H

loop_
_atom_site_aniso_label
_atom_site_aniso_U_11
_atom_site_aniso_U_22
_atom_site_aniso_U_33
_atom_site_aniso_U_12
_atom_site_aniso_U_13
_atom_site_aniso_U_23
C1 0.077(2) 0.081(2) 0.0427(15) -0.004(2) 0.0014(16) 0.0046(16)
C2 0.073(2) 0.085(2) 0.0469(16) 0.001(2) 0.0068(17) -0.0069(17)
C3 0.0662(19) 0.068(2) 0.0534(16) -0.0014(19) 0.0007(17) -0.0069(16)
O3 0.0866(16) 0.0746(16) 0.0674(14) 0.0126(15) 0.0141(14) -0.0093(13)
C3A 0.109(3) 0.093(3) 0.096(3) 0.019(3) 0.037(3) -0.008(3)
C4 0.0591(17) 0.0612(18) 0.0476(15) -0.0004(16) 0.0013(14) 0.0006(13)
O4 0.0856(17) 0.0694(14) 0.0673(14) 0.0068(14) 0.0143(14) 0.0107(12)
C4A 0.101(3) 0.097(3) 0.072(2) 0.018(3) -0.007(2) 0.013(2)
C5 0.076(2) 0.075(2) 0.0462(15) 0.008(2) 0.0079(16) 0.0071(16)
C6 0.084(2) 0.069(2) 0.0460(15) 0.009(2) 0.0113(17) 0.0025(16)
O6 0.113(2) 0.0672(16) 0.0814(17) -0.0057(18) -0.0024(17) 0.0100(14)
C7 0.074(2) 0.074(2) 0.0450(15) -0.0006(19) 0.0038(16) -0.0032(15)
C8 0.0642(18) 0.070(2) 0.0525(16) 0.0034(17) -0.0043(16) 0.0077(16)
C9 0.073(2) 0.0629(18) 0.0513(15) 0.0033(18) -0.0068(16) 0.0007(15)
C10 0.083(2) 0.0629(19) 0.0464(15) 0.0004(18) -0.0049(17) 0.0041(14)
C11 0.0661(19) 0.0656(19) 0.0438(15) -0.0011(17) -0.0047(14) 0.0014(14)
C12 0.0563(17) 0.0682(19) 0.0401(13) -0.0044(16) -0.0022(13) 0.0022(14)
C13 0.0639(18) 0.0677(19) 0.0392(13) 0.0054(18) -0.0004(14) 0.0010(13)
O14 0.0796(16) 0.0810(16) 0.0533(12) 0.0105(14) 0.0111(12) -0.0055(12)
C14 0.0660(18) 0.0631(18) 0.0433(14) 0.0049(17) 0.0058(14) -0.0025(14)
C15 0.072(2) 0.078(2) 0.0466(15) 0.007(2) -0.0068(16) -0.0030(16)
C16 0.079(2) 0.084(2) 0.0570(18) -0.009(2) -0.0086(19) -0.0061(17)
N17 0.086(2) 0.0648(16) 0.0535(14) -0.0051(17) -0.0033(15) -0.0033(13)
C18 0.116(3) 0.076(2) 0.060(2) -0.015(3) -0.002(2) -0.0003(18)
C19 0.158(5) 0.082(3) 0.078(3) -0.008(3) -0.015(3) -0.006(2)
C20 0.194(6) 0.097(3) 0.098(3) 0.040(5) 0.013(4) -0.012(3)
C21 0.190(6) 0.069(3) 0.100(3) -0.005(4) -0.026(4) -0.015(3)
C22 0.081(2) 0.081(2) 0.0563(18) -0.009(2) 0.0032(19) 0.0012(18)
C23 0.078(2) 0.086(2) 0.0619(19) -0.024(2) -0.0059(19) -0.0016(19)
C24 0.075(3) 0.097(3) 0.084(3) -0.024(2) -0.008(2) 0.007(2)
C25 0.068(2) 0.124(4) 0.137(4) -0.021(3) -0.005(3) 0.012(4)
C26 0.078(3) 0.141(5) 0.154(5) -0.027(3) -0.039(3) 0.053(5)
C27 0.097(4) 0.137(4) 0.101(3) -0.024(3) -0.032(3) 0.044(3)
C28 0.083(3) 0.126(4) 0.070(2) -0.022(3) -0.007(2) 0.015(3)

loop_
_atom_type_symbol
_atom_type_description
_atom_type_scat_dispersion_real
_atom_type_scat_dispersion_imag
_atom_type_scat_source
C C 0.0181 0.0091 'International Tables Vol C Tables 4.2.6.8 and 6.1.1.4'
H H 0.0000 0.0000 'International Tables Vol C Tables 4.2.6.8 and 6.1.1.4'
N N 0.0311 0.0180 'International Tables Vol C Tables 4.2.6.8 and 6.1.1.4'
O O 0.0492 0.0322 'International Tables Vol C Tables 4.2.6.8 and 6.1.1.4'

loop_
_geom_angle_atom_site_label_1
_geom_angle_atom_site_label_2
_geom_angle_atom_site_label_3
_geom_angle
C2 C1 C11 121.7(3)
C2 C1 H1A 119.2
C11 C1 H1A 119.2
C3 C2 C1 119.7(3)
C3 C2 H2A 120.2
C1 C2 H2A 120.2
O3 C3 C2 124.7(3)
O3 C3 C4 115.9(3)
C2 C3 C4 119.5(3)
C3 O3 C3A 117.5(3)
O3 C3A H3AA 109.5
O3 C3A H3AB 109.5
H3AA C3A H3AB 109.5
O3 C3A H3AC 109.5
H3AA C3A H3AC 109.5
H3AB C3A H3AC 109.5
O4 C4 C3 117.3(3)
O4 C4 C12 120.9(3)
C3 C4 C12 121.8(3)
C4 O4 C4A 116.1(3)
O4 C4A H4AA 109.5
O4 C4A H4AB 109.5
H4AA C4A H4AB 109.5
O4 C4A H4AC 109.5
H4AA C4A H4AC 109.5
H4AB C4A H4AC 109.5
C6 C5 C13 116.4(3)
C6 C5 H5A 108.2
C13 C5 H5A 108.2
C6 C5 H5B 108.2
C13 C5 H5B 108.2
H5A C5 H5B 107.3
O6 C6 C7 120.7(4)
O6 C6 C5 119.8(4)
C7 C6 C5 119.4(3)
C22 C7 C6 118.1(4)
C22 C7 C8 123.8(4)
C6 C7 C8 118.0(3)
C14 C8 C7 113.9(3)
C14 C8 H8A 108.8
C7 C8 H8A 108.8
C14 C8 H8B 108.8
C7 C8 H8B 108.8
H8A C8 H8B 107.7
N17 C9 C14 107.2(3)
N17 C9 C10 116.4(3)
C14 C9 C10 110.6(3)
N17 C9 H9A 107.4
C14 C9 H9A 107.4
C10 C9 H9A 107.4
C11 C10 C9 115.2(3)
C11 C10 H10A 108.5
C9 C10 H10A 108.5
C11 C10 H10B 108.5
C9 C10 H10B 108.5
H10A C10 H10B 107.5
C1 C11 C12 119.9(3)
C1 C11 C10 116.9(3)
C12 C11 C10 123.2(3)
C4 C12 C11 117.4(3)
C4 C12 C13 123.4(3)
C11 C12 C13 118.9(3)
C5 C13 C12 116.7(3)
C5 C13 C15 108.4(3)
C12 C13 C15 107.6(3)
C5 C13 C14 106.1(3)
C12 C13 C14 108.8(2)
C15 C13 C14 109.2(3)
C14 O14 H14 109.5
O14 C14 C8 106.9(3)
O14 C14 C9 107.6(3)
C8 C14 C9 112.1(3)
O14 C14 C13 109.5(2)
C8 C14 C13 111.5(3)
C9 C14 C13 109.1(3)
C16 C15 C13 112.8(3)
C16 C15 H15A 109.0
C13 C15 H15A 109.0
C16 C15 H15B 109.0
C13 C15 H15B 109.0
H15A C15 H15B 107.8
N17 C16 C15 110.1(3)
N17 C16 H16A 109.6
C15 C16 H16A 109.6
N17 C16 H16B 109.6
C15 C16 H16B 109.6
H16A C16 H16B 108.2
C16 N17 C9 111.6(3)
C16 N17 C18 112.8(4)
C9 N17 C18 111.2(3)
C19 C18 N17 113.0(3)
C19 C18 H18A 109.0
N17 C18 H18A 109.0
C19 C18 H18B 109.0
N17 C18 H18B 109.0
H18A C18 H18B 107.8
C20 C19 C18 117.0(6)
C20 C19 C21 59.4(4)
C18 C19 C21 117.8(5)
C20 C19 H19A 116.8
C18 C19 H19A 116.8
C21 C19 H19A 116.8
C19 C20 C21 62.4(4)
C19 C20 H20A 117.5
C21 C20 H20A 117.5
C19 C20 H20B 117.5
C21 C20 H20B 117.5
H20A C20 H20B 114.6
C20 C21 C19 58.2(4)
C20 C21 H21A 118.0
C19 C21 H21A 118.0
C20 C21 H21B 118.0
C19 C21 H21B 118.0
H21A C21 H21B 115.1
C7 C22 C23 129.0(4)
C7 C22 H22A 115.5
C23 C22 H22A 115.5
C24 C23 C28 117.3(4)
C24 C23 C22 120.3(4)
C28 C23 C22 122.4(4)
C25 C24 C23 122.5(5)
C25 C24 H24A 118.8
C23 C24 H24A 118.8
C24 C25 C26 119.3(5)
C24 C25 H25A 120.4
C26 C25 H25A 120.4
C27 C26 C25 119.5(5)
C27 C26 H26A 120.3
C25 C26 H26A 120.3
C26 C27 C28 121.7(5)
C26 C27 H27A 119.1
C28 C27 H27A 119.1
C27 C28 C23 119.7(5)
C27 C28 H28A 120.2
C23 C28 H28A 120.2

loop_
_geom_bond_atom_site_label_1
_geom_bond_atom_site_label_2
_geom_bond_distance
C1 C2 1.378(5)
C1 C11 1.387(4)
C1 H1A 0.9300
C2 C3 1.375(5)
C2 H2A 0.9300
C3 O3 1.370(4)
C3 C4 1.397(4)
O3 C3A 1.419(5)
C3A H3AA 0.9600
C3A H3AB 0.9600
C3A H3AC 0.9600
C4 O4 1.388(4)
C4 C12 1.403(5)
O4 C4A 1.410(5)
C4A H4AA 0.9600
C4A H4AB 0.9600
C4A H4AC 0.9600
C5 C6 1.492(5)
C5 C13 1.543(5)
C5 H5A 0.9700
C5 H5B 0.9700
C6 O6 1.230(5)
C6 C7 1.487(5)
C7 C22 1.329(5)
C7 C8 1.509(5)
C8 C14 1.511(5)
C8 H8A 0.9700
C8 H8B 0.9700
C9 N17 1.470(4)
C9 C14 1.516(5)
C9 C10 1.528(4)
C9 H9A 0.9800
C10 C11 1.513(5)
C10 H10A 0.9700
C10 H10B 0.9700
C11 C12 1.405(4)
C12 C13 1.546(4)
C13 C15 1.549(5)
C13 C14 1.548(5)
O14 C14 1.441(3)
O14 H14 0.8200
C15 C16 1.520(5)
C15 H15A 0.9700
C15 H15B 0.9700
C16 N17 1.460(5)
C16 H16A 0.9700
C16 H16B 0.9700
N17 C18 1.485(5)
C18 C19 1.472(6)
C18 H18A 0.9700
C18 H18B 0.9700
C19 C20 1.453(8)
C19 C21 1.517(7)
C19 H19A 0.9800
C20 C21 1.473(8)
C20 H20A 0.9700
C20 H20B 0.9700
C21 H21A 0.9700
C21 H21B 0.9700
C22 C23 1.458(6)
C22 H22A 0.9300
C23 C24 1.380(6)
C23 C28 1.415(6)
C24 C25 1.355(7)
C24 H24A 0.9300
C25 C26 1.393(8)
C25 H25A 0.9300
C26 C27 1.356(8)
C26 H26A 0.9300
C27 C28 1.364(7)
C27 H27A 0.9300
C28 H28A 0.9300

loop_
_geom_torsion_atom_site_label_1
_geom_torsion_atom_site_label_2
_geom_torsion_atom_site_label_3
_geom_torsion_atom_site_label_4
_geom_torsion
C11 C1 C2 C3 0.5(6)
C1 C2 C3 O3 179.6(3)
C1 C2 C3 C4 -0.8(5)
C2 C3 O3 C3A -8.6(5)
C4 C3 O3 C3A 171.8(4)
O3 C3 C4 O4 1.1(4)
C2 C3 C4 O4 -178.5(3)
O3 C3 C4 C12 179.0(3)
C2 C3 C4 C12 -0.7(5)
C3 C4 O4 C4A -69.4(4)
C12 C4 O4 C4A 112.7(4)
C13 C5 C6 O6 -156.1(3)
C13 C5 C6 C7 27.8(4)
O6 C6 C7 C22 -15.4(5)
C5 C6 C7 C22 160.8(3)
O6 C6 C7 C8 168.3(3)
C5 C6 C7 C8 -15.5(4)
C22 C7 C8 C14 -147.4(4)
C6 C7 C8 C14 28.7(4)
N17 C9 C10 C11 -88.0(4)
C14 C9 C10 C11 34.5(4)
C2 C1 C11 C12 1.3(5)
C2 C1 C11 C10 -178.7(3)
C9 C10 C11 C1 175.2(3)
C9 C10 C11 C12 -4.9(5)
O4 C4 C12 C11 -179.9(3)
C3 C4 C12 C11 2.3(5)
O4 C4 C12 C13 -6.8(5)
C3 C4 C12 C13 175.4(3)
C1 C11 C12 C4 -2.6(5)
C10 C11 C12 C4 177.4(3)
C1 C11 C12 C13 -176.0(3)
C10 C11 C12 C13 4.0(5)
C6 C5 C13 C12 71.4(4)
C6 C5 C13 C15 -167.0(3)
C6 C5 C13 C14 -49.9(4)
C4 C12 C13 C5 35.4(4)
C11 C12 C13 C5 -151.6(3)
C4 C12 C13 C15 -86.5(4)
C11 C12 C13 C15 86.5(4)
C4 C12 C13 C14 155.3(3)
C11 C12 C13 C14 -31.7(4)
C7 C8 C14 O14 65.4(4)
C7 C8 C14 C9 -176.9(3)
C7 C8 C14 C13 -54.3(4)
N17 C9 C14 O14 -54.7(4)
C10 C9 C14 O14 177.5(3)
N17 C9 C14 C8 -172.0(3)
C10 C9 C14 C8 60.2(4)
N17 C9 C14 C13 64.1(3)
C10 C9 C14 C13 -63.8(3)
C5 C13 C14 O14 -54.8(3)
C12 C13 C14 O14 178.9(3)
C15 C13 C14 O14 61.8(3)
C5 C13 C14 C8 63.3(3)
C12 C13 C14 C8 -62.9(3)
C15 C13 C14 C8 179.9(3)
C5 C13 C14 C9 -172.3(2)
C12 C13 C14 C9 61.4(3)
C15 C13 C14 C9 -55.7(3)
C5 C13 C15 C16 164.8(3)
C12 C13 C15 C16 -68.3(4)
C14 C13 C15 C16 49.6(4)
C13 C15 C16 N17 -51.5(4)
C15 C16 N17 C9 60.7(4)
C15 C16 N17 C18 -173.4(3)
C14 C9 N17 C16 -67.4(4)
C10 C9 N17 C16 56.9(4)
C14 C9 N17 C18 165.7(3)
C10 C9 N17 C18 -70.0(4)
C16 N17 C18 C19 69.8(5)
C9 N17 C18 C19 -164.0(4)
N17 C18 C19 C20 79.1(6)
N17 C18 C19 C21 146.9(5)
C18 C19 C20 C21 107.8(6)
C18 C19 C21 C20 -106.5(7)
C6 C7 C22 C23 -175.8(4)
C8 C7 C22 C23 0.2(6)
C7 C22 C23 C24 133.9(4)
C7 C22 C23 C28 -44.1(7)
C28 C23 C24 C25 2.4(7)
C22 C23 C24 C25 -175.7(5)
C23 C24 C25 C26 -2.7(8)
C24 C25 C26 C27 0.5(10)
C25 C26 C27 C28 2.1(10)
C26 C27 C28 C23 -2.4(9)
C24 C23 C28 C27 0.2(7)
C22 C23 C28 C27 178.3(5)

loop_
_cod_related_entry_id
_cod_related_entry_database
_cod_related_entry_code
1 ChemSpider 21180513
